data_7047543
loop_
_publ_author_name
'Yue, Kai'
'Guo, Yi-He'
'Pan, Jia-Qing'
'He, Kai'
'Qiao, Yuan-Yuan'
'Li, Qing-Shan'
'Xu, Feng-Bo'

_publ_section_title
;
 Novel self-adaptive boat-shaped complexes with a tetraphosphine ligand.
;
_journal_issue 38
_journal_name_full 'Dalton transactions (Cambridge, England : 2003)'
_journal_page_first 13689
_journal_page_last 13695
_journal_paper_doi 10.1039/c8dt02498g
_journal_volume 47
_journal_year 2018
_chemical_formula_sum 'C79 H73 Cl7 Cu2 O8 P4'
_chemical_formula_weight 1649.48
_space_group_crystal_system monoclinic
_space_group_IT_number 14
_space_group_name_Hall '-P 2yn'
_space_group_name_H-M_alt 'P 1 21/n 1'
_symmetry_space_group_name_Hall '-P 2yn'
_symmetry_space_group_name_H-M 'P 1 21/n 1'
_atom_sites_solution_hydrogens mixed
_atom_sites_solution_primary direct
_atom_sites_solution_secondary difmap
_audit_creation_method SHELXL-2018/3
_audit_update_record
;
2018-08-24 deposited with the CCDC.
2018-08-31 downloaded from the CCDC.
;
_cell_angle_alpha 90
_cell_angle_beta 100.796(3)
_cell_angle_gamma 90
_cell_formula_units_Z 4
_cell_length_a 17.962(3)
_cell_length_b 20.584(3)
_cell_length_c 21.081(3)
_cell_measurement_reflns_used 25151
_cell_measurement_temperature 386(2)
_cell_measurement_theta_max 27.9
_cell_measurement_theta_min 1.4
_cell_volume 7656(2)
_computing_cell_refinement CrystalClear
_computing_data_collection CrystalClear
_computing_data_reduction CrystalClear
_computing_molecular_graphics 'Bruker SHELXTL'
_computing_publication_material 'CrystalStructure 3.8'
_computing_structure_refinement 'SHELXL-2018/3 (Sheldrick, 2018)'
_computing_structure_solution 'SHELXS-97 (Sheldrick, 1990)'
_diffrn_ambient_temperature 386(2)
_diffrn_detector_area_resol_mean 14.22
_diffrn_measured_fraction_theta_full 1.000
_diffrn_measured_fraction_theta_max 1.000
_diffrn_measurement_device_type 'Rigaku Saturn724 CCD'
_diffrn_measurement_method '\w and \f scans'
_diffrn_radiation_type MoK\a
_diffrn_radiation_wavelength 0.71073
_diffrn_reflns_av_R_equivalents 0.0417
_diffrn_reflns_av_unetI/netI 0.0284
_diffrn_reflns_Laue_measured_fraction_full 1.000
_diffrn_reflns_Laue_measured_fraction_max 1.000
_diffrn_reflns_limit_h_max 21
_diffrn_reflns_limit_h_min -21
_diffrn_reflns_limit_k_max 24
_diffrn_reflns_limit_k_min -24
_diffrn_reflns_limit_l_max 25
_diffrn_reflns_limit_l_min -25
_diffrn_reflns_number 79083
_diffrn_reflns_point_group_measured_fraction_full 1.000
_diffrn_reflns_point_group_measured_fraction_max 1.000
_diffrn_reflns_theta_full 25.009
_diffrn_reflns_theta_max 25.009
_diffrn_reflns_theta_min 1.369
_exptl_absorpt_coefficient_mu 0.938
_exptl_absorpt_correction_T_max 0.8799
_exptl_absorpt_correction_T_min 0.8493
_exptl_absorpt_correction_type multi-scan
_exptl_absorpt_process_details 'REQAB (Rigaku, 1998)'
_exptl_crystal_colour Colorless
_exptl_crystal_density_diffrn 1.431
_exptl_crystal_density_method 'not measured'
_exptl_crystal_description Prism
_exptl_crystal_F_000 3392
_exptl_crystal_size_max 0.180
_exptl_crystal_size_mid 0.160
_exptl_crystal_size_min 0.140
_refine_diff_density_max 0.876
_refine_diff_density_min -0.518
_refine_diff_density_rms 0.059
_refine_ls_extinction_method none
_refine_ls_goodness_of_fit_ref 1.081
_refine_ls_hydrogen_treatment constr
_refine_ls_matrix_type full
_refine_ls_number_parameters 951
_refine_ls_number_reflns 13500
_refine_ls_number_restraints 478
_refine_ls_restrained_S_all 1.164
_refine_ls_R_factor_all 0.0489
_refine_ls_R_factor_gt 0.0462
_refine_ls_shift/su_max 0.001
_refine_ls_shift/su_mean 0.000
_refine_ls_structure_factor_coef Fsqd
_refine_ls_weighting_details 'w=1/[\s^2^(Fo^2^)+(0.0480P)^2^+8.6648P] where P=(Fo^2^+2Fc^2^)/3'
_refine_ls_weighting_scheme calc
_refine_ls_wR_factor_gt 0.1100
_refine_ls_wR_factor_ref 0.1119
_reflns_Friedel_coverage 0.000
_reflns_number_gt 12809
_reflns_number_total 13500
_reflns_threshold_expression 'I > 2\s(I)'
_cod_data_source_file c8dt02498g2.cif
_cod_data_source_block shelx_sq
_cod_depositor_comments 'Adding full bibliography for 7047539--7047544.cif.'
_cod_original_cell_volume 7656.4(19)
_cod_database_code 7047543
_shelx_shelxl_version_number 2018/3
_shelx_space_group_comment
; 
The symmetry employed for this shelxl refinement is uniquely defined 
by the following loop, which should always be used as a source of 
symmetry information in preference to the above space-group names. 
They are only intended as comments. 
;
_shelx_estimated_absorpt_t_min 0.849
_shelx_estimated_absorpt_t_max 0.880

loop_
_space_group_symop_operation_xyz
'x, y, z'
'-x+1/2, y+1/2, -z+1/2'
'-x, -y, -z'
'x-1/2, -y-1/2, z-1/2'

loop_
_atom_site_label
_atom_site_type_symbol
_atom_site_fract_x
_atom_site_fract_y
_atom_site_fract_z
_atom_site_U_iso_or_equiv
_atom_site_adp_type
_atom_site_occupancy
_atom_site_site_symmetry_order
_atom_site_calc_flag
_atom_site_refinement_flags_posn
_atom_site_refinement_flags_adp
_atom_site_refinement_flags_occupancy
_atom_site_disorder_assembly
_atom_site_disorder_group
Cu1 Cu 0.11365(2) 0.19318(2) 0.42027(2) 0.02717(9) Uani 1 1 d . . . . .
Cu2 Cu -0.00738(2) 0.17049(2) 0.21601(2) 0.02691(9) Uani 1 1 d . . . . .
P1 P 0.21953(4) 0.12994(3) 0.42637(4) 0.02918(16) Uani 1 1 d . . . . .
P2 P 0.07064(4) 0.10036(3) 0.17898(3) 0.02656(15) Uani 1 1 d . . . . .
P3 P -0.06903(4) 0.26328(3) 0.18653(3) 0.02512(15) Uani 1 1 d . . . . .
P4 P 0.07965(4) 0.29640(3) 0.43636(3) 0.02297(15) Uani 1 1 d . . . . .
O1 O 0.14384(11) 0.16556(8) 0.30736(9) 0.0283(4) Uani 1 1 d . . . . .
O2 O 0.05472(10) 0.25567(8) 0.29375(9) 0.0245(4) Uani 1 1 d . . . . .
C1 C 0.29608(16) 0.17759(14) 0.40362(13) 0.0297(6) Uani 1 1 d . . . . .
C2 C 0.30354(16) 0.24196(14) 0.42349(14) 0.0331(6) Uani 1 1 d . . . . .
H2 H 0.273144 0.258055 0.451077 0.040 Uiso 1 1 calc R U . . .
C3 C 0.35564(18) 0.28245(15) 0.40276(16) 0.0423(8) Uani 1 1 d . . . . .
H3 H 0.360302 0.325488 0.416365 0.051 Uiso 1 1 calc R U . . .
C4 C 0.40091(19) 0.25840(18) 0.36152(17) 0.0474(8) Uani 1 1 d . . . . .
H4 H 0.435625 0.285510 0.347036 0.057 Uiso 1 1 calc R U . . .
C5 C 0.39448(18) 0.19440(18) 0.34200(15) 0.0439(8) Uani 1 1 d . . . . .
H5 H 0.425323 0.178378 0.314749 0.053 Uiso 1 1 calc R U . . .
C6 C 0.34234(17) 0.15379(15) 0.36273(14) 0.0361(7) Uani 1 1 d . . . . .
H6 H 0.338224 0.110668 0.349362 0.043 Uiso 1 1 calc R U . . .
C7 C 0.26226(17) 0.07869(13) 0.49384(14) 0.0327(6) Uani 1 1 d . . . . .
C8 C 0.21558(19) 0.05454(15) 0.53349(15) 0.0400(7) Uani 1 1 d . . . . .
H8 H 0.164254 0.064831 0.525197 0.048 Uiso 1 1 calc R U . . .
C9 C 0.2448(2) 0.01508(18) 0.58557(17) 0.0520(9) Uani 1 1 d . . . . .
H9 H 0.213251 -0.000662 0.612387 0.062 Uiso 1 1 calc R U . . .
C10 C 0.3209(2) -0.00076(17) 0.59741(18) 0.0524(9) Uani 1 1 d . . . . .
H10 H 0.340606 -0.027258 0.632260 0.063 Uiso 1 1 calc R U . . .
C11 C 0.3675(2) 0.02239(16) 0.55809(17) 0.0478(8) Uani 1 1 d . . . . .
H11 H 0.418639 0.011591 0.566302 0.057 Uiso 1 1 calc R U . . .
C12 C 0.33842(18) 0.06200(15) 0.50590(16) 0.0403(7) Uani 1 1 d . . . . .
H12 H 0.370097 0.077332 0.479030 0.048 Uiso 1 1 calc R U . . .
C13 C 0.19753(15) 0.07266(13) 0.35931(13) 0.0269(6) Uani 1 1 d . . . . .
C14 C 0.20870(16) 0.00574(13) 0.36283(14) 0.0311(6) Uani 1 1 d . . . . .
H14 H 0.233466 -0.012923 0.401195 0.037 Uiso 1 1 calc R U . . .
C15 C 0.18308(15) -0.03351(13) 0.30932(14) 0.0307(6) Uani 1 1 d . . . . .
C16 C 0.14547(15) -0.00397(13) 0.25292(14) 0.0282(6) Uani 1 1 d . . . . .
H16 H 0.128392 -0.029840 0.216975 0.034 Uiso 1 1 calc R U . . .
C17 C 0.13233(15) 0.06282(13) 0.24807(13) 0.0261(6) Uani 1 1 d . . . . .
C18 C 0.16082(15) 0.10059(12) 0.30213(13) 0.0256(6) Uani 1 1 d . . . . .
C19 C 0.19280(19) -0.10780(14) 0.31152(16) 0.0411(7) Uani 1 1 d . . . . .
C20 C 0.2280(3) -0.1319(2) 0.3791(2) 0.0938(18) Uani 1 1 d . . . . .
H20A H 0.226876 -0.178519 0.379801 0.141 Uiso 1 1 calc R U . . .
H20B H 0.199652 -0.115131 0.409807 0.141 Uiso 1 1 calc R U . . .
H20C H 0.279507 -0.117188 0.390014 0.141 Uiso 1 1 calc R U . . .
C21 C 0.2376(3) -0.12770(19) 0.2620(3) 0.0919(18) Uani 1 1 d . . . . .
H21A H 0.242249 -0.174165 0.261939 0.138 Uiso 1 1 calc R U . . .
H21B H 0.287160 -0.108518 0.272014 0.138 Uiso 1 1 calc R U . . .
H21C H 0.212366 -0.113247 0.220204 0.138 Uiso 1 1 calc R U . . .
C22 C 0.1136(2) -0.14022(16) 0.29448(19) 0.0523(9) Uani 1 1 d . . . . .
H22A H 0.089339 -0.127262 0.251864 0.078 Uiso 1 1 calc R U . . .
H22B H 0.083227 -0.126856 0.325076 0.078 Uiso 1 1 calc R U . . .
H22C H 0.119282 -0.186599 0.295952 0.078 Uiso 1 1 calc R U . . .
C23 C 0.13559(16) 0.13048(13) 0.12892(13) 0.0292(6) Uani 1 1 d . . . . .
C24 C 0.21010(17) 0.10879(14) 0.13555(15) 0.0354(7) Uani 1 1 d . . . . .
H24 H 0.228046 0.076663 0.165555 0.043 Uiso 1 1 calc R U . . .
C25 C 0.25743(19) 0.13509(15) 0.09743(17) 0.0430(8) Uani 1 1 d . . . . .
H25 H 0.306960 0.120109 0.101658 0.052 Uiso 1 1 calc R U . . .
C26 C 0.2318(2) 0.18338(16) 0.05316(17) 0.0464(8) Uani 1 1 d . . . . .
H26 H 0.263754 0.200647 0.027481 0.056 Uiso 1 1 calc R U . . .
C27 C 0.1588(2) 0.20567(16) 0.04740(15) 0.0443(8) Uani 1 1 d . . . . .
H27 H 0.141511 0.238623 0.018143 0.053 Uiso 1 1 calc R U . . .
C28 C 0.11072(18) 0.17948(15) 0.08475(14) 0.0366(7) Uani 1 1 d . . . . .
H28 H 0.061311 0.194811 0.080271 0.044 Uiso 1 1 calc R U . . .
C29 C 0.02421(16) 0.03056(13) 0.13450(13) 0.0295(6) Uani 1 1 d . . . . .
C30 C 0.05663(19) -0.00444(15) 0.09084(15) 0.0387(7) Uani 1 1 d . . . . .
H30 H 0.103074 0.008461 0.081625 0.046 Uiso 1 1 calc R U . . .
C31 C 0.0203(2) -0.05878(16) 0.06062(16) 0.0461(8) Uani 1 1 d . . . . .
H31 H 0.042630 -0.082169 0.031382 0.055 Uiso 1 1 calc R U . . .
C32 C -0.0476(2) -0.07795(18) 0.07353(19) 0.0590(10) Uani 1 1 d . . . . .
H32 H -0.071874 -0.114289 0.053123 0.071 Uiso 1 1 calc R U . . .
C33 C -0.0803(3) -0.0433(2) 0.1170(2) 0.0782(14) Uani 1 1 d . . . . .
H33 H -0.126503 -0.056694 0.126288 0.094 Uiso 1 1 calc R U . . .
C34 C -0.0451(2) 0.01114(18) 0.14704(19) 0.0535(9) Uani 1 1 d . . . . .
H34 H -0.068175 0.034719 0.175677 0.064 Uiso 1 1 calc R U . . .
C35 C -0.17138(16) 0.25762(13) 0.16204(12) 0.0267(6) Uani 1 1 d . . . . .
C36 C -0.20654(16) 0.20577(14) 0.18653(13) 0.0319(6) Uani 1 1 d . . . . .
H36 H -0.177290 0.174044 0.210875 0.038 Uiso 1 1 calc R U . . .
C37 C -0.28490(17) 0.20089(15) 0.17502(14) 0.0366(7) Uani 1 1 d . . . . .
H37 H -0.308036 0.166095 0.191753 0.044 Uiso 1 1 calc R U . . .
C38 C -0.32858(17) 0.24779(16) 0.13865(14) 0.0370(7) Uani 1 1 d . . . . .
H38 H -0.381175 0.245244 0.131702 0.044 Uiso 1 1 calc R U . . .
C39 C -0.29368(17) 0.29854(15) 0.11262(14) 0.0371(7) Uani 1 1 d . . . . .
H39 H -0.323138 0.329429 0.087226 0.044 Uiso 1 1 calc R U . . .
C40 C -0.21566(17) 0.30394(14) 0.12386(14) 0.0321(6) Uani 1 1 d . . . . .
H40 H -0.192766 0.338217 0.106095 0.039 Uiso 1 1 calc R U . . .
C41 C -0.03459(16) 0.31148(13) 0.12550(13) 0.0292(6) Uani 1 1 d . . . . .
C42 C -0.04639(17) 0.28832(15) 0.06222(14) 0.0335(6) Uani 1 1 d . . . . .
H42 H -0.076622 0.251918 0.050875 0.040 Uiso 1 1 calc R U . . .
C43 C -0.01323(18) 0.31936(16) 0.01617(15) 0.0403(7) Uani 1 1 d . . . . .
H43 H -0.021609 0.304163 -0.026119 0.048 Uiso 1 1 calc R U . . .
C44 C 0.0325(2) 0.37316(17) 0.03348(17) 0.0470(8) Uani 1 1 d . . . . .
H44 H 0.055861 0.393353 0.002945 0.056 Uiso 1 1 calc R U . . .
C45 C 0.0435(2) 0.39699(17) 0.09584(17) 0.0490(8) Uani 1 1 d . . . . .
H45 H 0.073440 0.433611 0.106878 0.059 Uiso 1 1 calc R U . . .
C46 C 0.01005(18) 0.36646(15) 0.14194(15) 0.0381(7) Uani 1 1 d . . . . .
H46 H 0.017399 0.382664 0.183836 0.046 Uiso 1 1 calc R U . . .
C47 C -0.05774(15) 0.31509(12) 0.25837(13) 0.0257(6) Uani 1 1 d . . . . .
C48 C -0.11020(16) 0.36163(14) 0.26949(14) 0.0323(6) Uani 1 1 d . . . . .
H48 H -0.150841 0.371632 0.236668 0.039 Uiso 1 1 calc R U . . .
C49 C -0.10316(16) 0.39356(14) 0.32868(14) 0.0324(6) Uani 1 1 d . . . . .
C50 C -0.04342(16) 0.37509(13) 0.37738(13) 0.0291(6) Uani 1 1 d . . . . .
H50 H -0.039015 0.394667 0.417673 0.035 Uiso 1 1 calc R U . . .
C51 C 0.01026(15) 0.32846(12) 0.36849(13) 0.0249(6) Uani 1 1 d . . . . .
C52 C 0.00382(14) 0.30172(12) 0.30697(12) 0.0229(5) Uani 1 1 d . . . . .
C53 C -0.15889(18) 0.44611(15) 0.34078(16) 0.0490(9) Uani 1 1 d D U . . .
C54 C -0.2271(3) 0.4538(3) 0.2876(3) 0.0586(19) Uani 0.613(6) 1 d D U P A 1
H54A H -0.210652 0.467047 0.248806 0.088 Uiso 0.613(6) 1 d R U P A 1
H54B H -0.254031 0.413418 0.280215 0.088 Uiso 0.613(6) 1 d R U P A 1
H54C H -0.259942 0.486429 0.299847 0.088 Uiso 0.613(6) 1 d R U P A 1
C55 C -0.1181(4) 0.5080(3) 0.3610(4) 0.074(2) Uani 0.613(6) 1 d D U P A 1
H55A H -0.096469 0.522782 0.325276 0.111 Uiso 0.613(6) 1 d R U P A 1
H55B H -0.152790 0.540096 0.371265 0.111 Uiso 0.613(6) 1 d R U P A 1
H55C H -0.078499 0.501132 0.397826 0.111 Uiso 0.613(6) 1 d R U P A 1
C56 C -0.1943(4) 0.4231(3) 0.4022(3) 0.072(2) Uani 0.613(6) 1 d D U P A 1
H56A H -0.153856 0.416696 0.438477 0.107 Uiso 0.613(6) 1 d R U P A 1
H56B H -0.227796 0.456275 0.412286 0.107 Uiso 0.613(6) 1 d R U P A 1
H56C H -0.221896 0.383265 0.392658 0.107 Uiso 0.613(6) 1 d R U P A 1
C54' C -0.1526(6) 0.4998(4) 0.2870(4) 0.071(3) Uani 0.387(6) 1 d D U P A 2
H54D H -0.102328 0.517537 0.294171 0.106 Uiso 0.387(6) 1 d R U P A 2
H54E H -0.163269 0.479039 0.245509 0.106 Uiso 0.387(6) 1 d R U P A 2
H54F H -0.188539 0.534080 0.288317 0.106 Uiso 0.387(6) 1 d R U P A 2
C55' C -0.1389(6) 0.4796(5) 0.4042(3) 0.065(3) Uani 0.387(6) 1 d D U P A 2
H55D H -0.142111 0.449600 0.438395 0.098 Uiso 0.387(6) 1 d R U P A 2
H55E H -0.087951 0.495499 0.408735 0.098 Uiso 0.387(6) 1 d R U P A 2
H55F H -0.172701 0.515407 0.406225 0.098 Uiso 0.387(6) 1 d R U P A 2
C56' C -0.2381(4) 0.4204(5) 0.3248(6) 0.080(3) Uani 0.387(6) 1 d D U P A 2
H56D H -0.243451 0.388918 0.357241 0.120 Uiso 0.387(6) 1 d R U P A 2
H56E H -0.273432 0.455227 0.325861 0.120 Uiso 0.387(6) 1 d R U P A 2
H56F H -0.248162 0.400187 0.283048 0.120 Uiso 0.387(6) 1 d R U P A 2
C57 C 0.15249(15) 0.35949(13) 0.45288(13) 0.0262(6) Uani 1 1 d . . . . .
C58 C 0.15360(18) 0.41195(14) 0.41208(15) 0.0368(7) Uani 1 1 d . . . . .
H58 H 0.115979 0.416634 0.375521 0.044 Uiso 1 1 calc R U . . .
C59 C 0.2117(2) 0.45792(16) 0.42620(18) 0.0497(9) Uani 1 1 d . . . . .
H59 H 0.213020 0.492799 0.398395 0.060 Uiso 1 1 calc R U . . .
C60 C 0.2666(2) 0.45216(17) 0.48046(17) 0.0476(9) Uani 1 1 d . . . . .
H60 H 0.304406 0.483492 0.489842 0.057 Uiso 1 1 calc R U . . .
C61 C 0.26595(17) 0.39969(16) 0.52131(15) 0.0401(7) Uani 1 1 d . . . . .
H61 H 0.303520 0.395486 0.557972 0.048 Uiso 1 1 calc R U . . .
C62 C 0.20940(16) 0.35350(14) 0.50762(14) 0.0319(6) Uani 1 1 d . . . . .
H62 H 0.209237 0.318162 0.535076 0.038 Uiso 1 1 calc R U . . .
C63 C 0.02977(15) 0.30305(13) 0.50400(12) 0.0248(5) Uani 1 1 d . . . . .
C64 C 0.03188(16) 0.35831(14) 0.54220(14) 0.0324(6) Uani 1 1 d . . . . .
H64 H 0.059706 0.394317 0.533687 0.039 Uiso 1 1 calc R U . . .
C65 C -0.00737(17) 0.36001(16) 0.59301(14) 0.0383(7) Uani 1 1 d . . . . .
H65 H -0.005843 0.397106 0.618411 0.046 Uiso 1 1 calc R U . . .
C66 C -0.04861(17) 0.30668(16) 0.60578(15) 0.0394(7) Uani 1 1 d . . . . .
H66 H -0.074252 0.307644 0.640220 0.047 Uiso 1 1 calc R U . . .
C67 C -0.05196(17) 0.25189(16) 0.56764(15) 0.0383(7) Uani 1 1 d . . . . .
H67 H -0.080603 0.216316 0.575897 0.046 Uiso 1 1 calc R U . . .
C68 C -0.01246(16) 0.24985(14) 0.51680(14) 0.0323(6) Uani 1 1 d . . . . .
H68 H -0.014397 0.212746 0.491375 0.039 Uiso 1 1 calc R U . . .
C69 C 0.13065(15) 0.27637(13) 0.29089(14) 0.0269(6) Uani 1 1 d . . . . .
H69A H 0.157068 0.290732 0.332944 0.032 Uiso 1 1 calc R U . . .
H69B H 0.130071 0.311553 0.260193 0.032 Uiso 1 1 calc R U . . .
C70 C 0.16777(16) 0.21654(12) 0.26920(13) 0.0276(6) Uani 1 1 d . . . . .
H70A H 0.150430 0.208615 0.223463 0.033 Uiso 1 1 calc R U . . .
H70B H 0.222526 0.220746 0.277811 0.033 Uiso 1 1 calc R U . . .
C71 C -0.01442(19) 0.10240(15) 0.34603(15) 0.0297(7) Uani 0.94 1 d . . P B 1
C72 C -0.02349(17) 0.03194(15) 0.36136(16) 0.0335(7) Uani 0.94 1 d . . P B 1
C73 C 0.0170(2) 0.0032(2) 0.41594(19) 0.0544(10) Uani 0.94 1 d . . P B 1
H73 H 0.052187 0.027509 0.444281 0.065 Uiso 0.94 1 calc R U P B 1
C74 C 0.0056(3) -0.0623(2) 0.4292(2) 0.0661(12) Uani 0.94 1 d . . P B 1
H74 H 0.032934 -0.081195 0.466490 0.079 Uiso 0.94 1 calc R U P B 1
C75 C -0.0438(2) -0.09759(19) 0.3890(2) 0.0594(11) Uani 0.94 1 d . . P B 1
H75 H -0.050427 -0.141161 0.398156 0.071 Uiso 0.94 1 calc R U P B 1
C76 C -0.0855(2) -0.07075(19) 0.3338(2) 0.0626(11) Uani 0.94 1 d . . P B 1
H76 H -0.120565 -0.095765 0.306093 0.075 Uiso 0.94 1 calc R U P B 1
C77 C -0.0746(2) -0.00668(18) 0.31998(19) 0.0507(9) Uani 0.94 1 d . . P B 1
H77 H -0.102033 0.011291 0.282248 0.061 Uiso 0.94 1 calc R U P B 1
O3 O -0.0393(3) 0.11945(17) 0.28887(15) 0.0423(7) Uani 0.94 1 d . U P B 1
O4 O 0.02077(18) 0.13582(17) 0.39148(17) 0.0496(8) Uani 0.94 1 d . U P B 1
Cl2 Cl -0.0519(7) 0.1299(5) 0.3521(5) 0.0259(18) Uani 0.06 1 d D U P B 2
O9 O -0.0999(19) 0.1862(10) 0.348(2) 0.085(10) Uani 0.06 1 d D U P B 2
O10 O -0.0904(12) 0.0750(8) 0.3738(12) 0.015(5) Uani 0.06 1 d D U P B 2
O11 O 0.0173(18) 0.142(2) 0.397(2) 0.041(4) Uani 0.06 1 d D U P B 2
O12 O -0.035(3) 0.1160(18) 0.2895(15) 0.034(4) Uani 0.06 1 d D U P B 2
Cl1 Cl 0.07983(17) 0.52175(13) 0.25086(14) 0.0407(7) Uani 0.670(5) 1 d D U P C 3
O5 O 0.0321(4) 0.5366(4) 0.1922(3) 0.104(3) Uani 0.670(5) 1 d D U P C 3
O6 O 0.1548(3) 0.5180(3) 0.2402(3) 0.114(2) Uani 0.670(5) 1 d D U P C 3
O7 O 0.0780(4) 0.5708(3) 0.2952(3) 0.111(2) Uani 0.670(5) 1 d D U P C 3
O8 O 0.0562(3) 0.4625(3) 0.2732(2) 0.093(2) Uani 0.670(5) 1 d D U P C 3
Cl1' Cl 0.0734(5) 0.5210(4) 0.2508(4) 0.074(2) Uani 0.330(5) 1 d D U P C 4
O5' O 0.0637(7) 0.5329(6) 0.1839(4) 0.072(3) Uani 0.330(5) 1 d D U P C 4
O6' O 0.0047(6) 0.5245(6) 0.2725(5) 0.125(4) Uani 0.330(5) 1 d D U P C 4
O7' O 0.1258(6) 0.5652(5) 0.2845(5) 0.098(3) Uani 0.330(5) 1 d D U P C 4
O8' O 0.1025(6) 0.4557(4) 0.2613(5) 0.076(3) Uani 0.330(5) 1 d D U P C 4

loop_
_atom_site_aniso_label
_atom_site_aniso_U_11
_atom_site_aniso_U_22
_atom_site_aniso_U_33
_atom_site_aniso_U_23
_atom_site_aniso_U_13
_atom_site_aniso_U_12
Cu1 0.03101(19) 0.02092(17) 0.03033(18) -0.00359(13) 0.00767(14) -0.00151(13)
Cu2 0.02884(18) 0.02361(17) 0.02883(18) -0.00266(13) 0.00686(14) 0.00312(13)
P1 0.0313(4) 0.0251(4) 0.0312(4) -0.0063(3) 0.0059(3) -0.0006(3)
P2 0.0280(4) 0.0247(3) 0.0277(4) -0.0040(3) 0.0072(3) 0.0019(3)
P3 0.0282(4) 0.0231(3) 0.0234(3) -0.0020(3) 0.0032(3) 0.0020(3)
P4 0.0268(4) 0.0197(3) 0.0225(3) -0.0022(3) 0.0049(3) -0.0025(3)
O1 0.0351(11) 0.0194(9) 0.0329(10) -0.0018(8) 0.0129(8) 0.0012(8)
O2 0.0238(9) 0.0209(9) 0.0291(10) -0.0044(7) 0.0057(7) 0.0008(7)
C1 0.0286(15) 0.0308(15) 0.0282(14) -0.0023(12) 0.0014(11) -0.0009(12)
C2 0.0308(15) 0.0321(15) 0.0349(16) -0.0028(12) 0.0020(12) 0.0006(12)
C3 0.0422(18) 0.0303(16) 0.052(2) 0.0044(14) 0.0016(15) -0.0046(14)
C4 0.0410(19) 0.055(2) 0.0458(19) 0.0143(16) 0.0084(15) -0.0083(16)
C5 0.0337(17) 0.063(2) 0.0362(17) -0.0037(15) 0.0093(14) -0.0012(15)
C6 0.0324(16) 0.0395(17) 0.0363(16) -0.0101(13) 0.0061(13) -0.0011(13)
C7 0.0399(17) 0.0250(14) 0.0314(15) -0.0088(12) 0.0017(12) -0.0025(12)
C8 0.0422(18) 0.0393(17) 0.0380(17) -0.0043(14) 0.0060(14) -0.0062(14)
C9 0.061(2) 0.050(2) 0.046(2) 0.0050(16) 0.0124(17) -0.0045(18)
C10 0.066(2) 0.0404(19) 0.047(2) 0.0060(16) 0.0008(18) 0.0030(17)
C11 0.046(2) 0.0353(18) 0.057(2) -0.0017(16) -0.0023(16) 0.0025(15)
C12 0.0429(18) 0.0303(16) 0.0472(18) -0.0036(14) 0.0069(15) -0.0008(13)
C13 0.0228(13) 0.0268(14) 0.0311(14) -0.0059(11) 0.0048(11) 0.0008(11)
C14 0.0279(15) 0.0272(14) 0.0363(16) -0.0022(12) 0.0009(12) 0.0042(11)
C15 0.0268(14) 0.0233(14) 0.0416(16) -0.0040(12) 0.0056(12) 0.0034(11)
C16 0.0269(14) 0.0247(14) 0.0332(15) -0.0095(11) 0.0061(11) -0.0019(11)
C17 0.0249(14) 0.0269(14) 0.0278(14) -0.0029(11) 0.0080(11) 0.0006(11)
C18 0.0264(14) 0.0184(13) 0.0341(15) -0.0053(11) 0.0115(11) 0.0007(10)
C19 0.0468(19) 0.0219(15) 0.0513(19) -0.0085(13) 0.0008(15) 0.0055(13)
C20 0.126(4) 0.035(2) 0.097(4) -0.001(2) -0.037(3) 0.017(2)
C21 0.095(4) 0.032(2) 0.172(5) -0.024(3) 0.084(4) 0.002(2)
C22 0.058(2) 0.0344(18) 0.067(2) -0.0028(16) 0.0184(19) -0.0036(16)
C23 0.0356(16) 0.0256(14) 0.0278(14) -0.0087(11) 0.0093(12) -0.0002(12)
C24 0.0376(17) 0.0253(14) 0.0464(18) -0.0026(13) 0.0155(14) 0.0028(12)
C25 0.0384(18) 0.0328(17) 0.062(2) -0.0058(15) 0.0218(16) -0.0041(13)
C26 0.054(2) 0.0405(18) 0.051(2) -0.0042(15) 0.0271(17) -0.0081(16)
C27 0.058(2) 0.0431(18) 0.0340(17) 0.0063(14) 0.0132(15) 0.0000(16)
C28 0.0390(17) 0.0407(17) 0.0298(15) 0.0003(13) 0.0055(13) 0.0051(13)
C29 0.0304(15) 0.0264(14) 0.0304(14) -0.0032(11) 0.0024(12) -0.0002(11)
C30 0.0445(18) 0.0354(16) 0.0370(17) -0.0101(13) 0.0099(14) -0.0032(14)
C31 0.065(2) 0.0346(17) 0.0364(17) -0.0109(14) 0.0039(16) 0.0008(16)
C32 0.070(3) 0.043(2) 0.059(2) -0.0164(18) -0.002(2) -0.0201(19)
C33 0.062(3) 0.082(3) 0.098(3) -0.037(3) 0.031(2) -0.041(2)
C34 0.046(2) 0.057(2) 0.061(2) -0.0208(18) 0.0210(17) -0.0138(17)
C35 0.0314(15) 0.0267(14) 0.0210(13) -0.0058(11) 0.0019(11) 0.0026(11)
C36 0.0350(16) 0.0315(15) 0.0276(14) -0.0024(12) 0.0019(12) 0.0005(12)
C37 0.0383(17) 0.0411(17) 0.0308(15) -0.0044(13) 0.0077(13) -0.0099(14)
C38 0.0303(16) 0.0490(19) 0.0301(15) -0.0096(13) 0.0016(12) -0.0033(13)
C39 0.0338(16) 0.0417(17) 0.0324(16) -0.0004(13) -0.0025(13) 0.0055(13)
C40 0.0354(16) 0.0295(15) 0.0301(15) -0.0005(12) 0.0028(12) 0.0010(12)
C41 0.0284(15) 0.0292(14) 0.0296(14) 0.0021(11) 0.0047(12) 0.0050(11)
C42 0.0343(16) 0.0347(16) 0.0306(15) 0.0003(12) 0.0039(12) 0.0026(13)
C43 0.0443(18) 0.0489(19) 0.0280(15) 0.0064(14) 0.0076(13) 0.0105(15)
C44 0.049(2) 0.051(2) 0.0453(19) 0.0143(16) 0.0191(16) 0.0008(16)
C45 0.054(2) 0.0413(19) 0.055(2) 0.0024(16) 0.0169(17) -0.0109(16)
C46 0.0412(18) 0.0353(16) 0.0381(17) -0.0014(13) 0.0087(14) -0.0036(13)
C47 0.0303(14) 0.0215(13) 0.0254(13) -0.0017(10) 0.0053(11) -0.0005(11)
C48 0.0324(16) 0.0296(15) 0.0322(15) -0.0030(12) -0.0010(12) 0.0064(12)
C49 0.0330(16) 0.0279(15) 0.0358(16) -0.0064(12) 0.0048(12) 0.0047(12)
C50 0.0358(16) 0.0246(14) 0.0279(14) -0.0062(11) 0.0085(12) -0.0002(12)
C51 0.0278(14) 0.0204(13) 0.0267(14) -0.0011(10) 0.0054(11) -0.0034(10)
C52 0.0248(13) 0.0186(12) 0.0266(13) -0.0006(10) 0.0081(11) -0.0014(10)
C53 0.0432(18) 0.0433(18) 0.057(2) -0.0201(16) 0.0010(15) 0.0167(15)
C54 0.050(3) 0.067(4) 0.054(4) -0.023(3) -0.004(3) 0.034(3)
C55 0.066(4) 0.045(4) 0.102(5) -0.029(4) -0.008(4) 0.021(3)
C56 0.064(4) 0.088(5) 0.068(4) -0.012(4) 0.027(3) 0.035(4)
C54' 0.096(7) 0.048(5) 0.070(6) 0.001(4) 0.022(5) 0.046(5)
C55' 0.077(6) 0.060(6) 0.058(5) -0.023(5) 0.008(5) 0.039(5)
C56' 0.054(6) 0.077(7) 0.108(8) -0.024(6) 0.015(6) 0.028(5)
C57 0.0312(15) 0.0230(13) 0.0272(14) -0.0073(11) 0.0123(11) -0.0041(11)
C58 0.0446(18) 0.0288(15) 0.0382(16) 0.0000(13) 0.0107(14) -0.0067(13)
C59 0.065(2) 0.0332(17) 0.055(2) -0.0005(15) 0.0215(18) -0.0210(16)
C60 0.047(2) 0.0443(19) 0.058(2) -0.0218(16) 0.0261(17) -0.0266(16)
C61 0.0340(17) 0.0485(19) 0.0391(17) -0.0192(15) 0.0102(13) -0.0121(14)
C62 0.0354(16) 0.0322(15) 0.0300(15) -0.0072(12) 0.0106(12) -0.0070(12)
C63 0.0234(13) 0.0274(14) 0.0232(13) 0.0014(11) 0.0030(10) 0.0005(11)
C64 0.0347(16) 0.0318(15) 0.0325(15) -0.0024(12) 0.0108(12) -0.0030(12)
C65 0.0399(17) 0.0446(18) 0.0319(16) -0.0067(13) 0.0107(13) 0.0044(14)
C66 0.0328(16) 0.056(2) 0.0313(16) 0.0063(14) 0.0111(13) 0.0073(14)
C67 0.0334(16) 0.0464(18) 0.0371(17) 0.0103(14) 0.0113(13) -0.0057(14)
C68 0.0353(16) 0.0309(15) 0.0302(15) 0.0018(12) 0.0049(12) -0.0044(12)
C69 0.0269(14) 0.0226(13) 0.0326(14) -0.0010(11) 0.0092(11) -0.0027(11)
C70 0.0306(15) 0.0228(13) 0.0310(14) -0.0023(11) 0.0099(12) -0.0015(11)
C71 0.0323(17) 0.0249(16) 0.0326(17) -0.0049(13) 0.0079(14) -0.0085(14)
C72 0.0275(16) 0.0329(17) 0.0415(18) 0.0025(14) 0.0104(13) -0.0008(13)
C73 0.050(2) 0.055(2) 0.053(2) 0.0105(19) -0.0026(18) -0.0120(18)
C74 0.060(3) 0.058(3) 0.080(3) 0.027(2) 0.013(2) 0.013(2)
C75 0.042(2) 0.039(2) 0.100(3) 0.005(2) 0.021(2) 0.0004(17)
C76 0.058(3) 0.039(2) 0.090(3) -0.007(2) 0.010(2) -0.0148(19)
C77 0.054(2) 0.041(2) 0.056(2) -0.0013(17) 0.0065(18) -0.0104(17)
O3 0.0397(15) 0.0438(14) 0.0435(14) 0.0138(11) 0.0084(11) -0.0037(12)
O4 0.0503(15) 0.0469(16) 0.0561(16) -0.0188(13) 0.0214(13) -0.0244(12)
Cl2 0.031(4) 0.024(4) 0.027(4) -0.002(3) 0.015(3) -0.016(4)
O9 0.088(12) 0.083(12) 0.081(12) 0.004(9) 0.009(9) -0.008(9)
O10 0.014(8) 0.018(8) 0.017(8) -0.002(7) 0.014(7) -0.001(7)
O11 0.041(5) 0.039(5) 0.043(5) -0.005(4) 0.010(4) -0.007(4)
O12 0.034(7) 0.034(7) 0.036(7) 0.004(7) 0.014(7) -0.009(7)
Cl1 0.0534(13) 0.0333(12) 0.0377(13) -0.0022(11) 0.0140(10) -0.0061(10)
O5 0.127(5) 0.081(4) 0.083(4) 0.019(3) -0.034(4) -0.013(4)
O6 0.094(4) 0.116(4) 0.152(5) 0.010(4) 0.070(3) 0.021(3)
O7 0.124(5) 0.116(4) 0.099(4) -0.069(3) 0.035(4) 0.007(4)
O8 0.119(4) 0.083(4) 0.065(3) 0.031(3) -0.013(3) -0.061(3)
Cl1' 0.088(4) 0.075(4) 0.060(4) -0.012(3) 0.019(3) -0.037(3)
O5' 0.114(7) 0.064(5) 0.044(5) -0.007(4) 0.031(5) -0.040(5)
O6' 0.120(7) 0.140(7) 0.125(7) -0.033(6) 0.047(6) -0.010(6)
O7' 0.097(7) 0.091(6) 0.094(6) -0.025(5) -0.012(6) -0.038(6)
O8' 0.099(6) 0.046(5) 0.077(5) -0.012(4) 0.002(5) 0.029(5)

loop_
_atom_type_symbol
_atom_type_description
_atom_type_scat_dispersion_real
_atom_type_scat_dispersion_imag
_atom_type_scat_source
C C 0.0033 0.0016 'International Tables Vol C Tables 4.2.6.8 and 6.1.1.4'
H H 0.0000 0.0000 'International Tables Vol C Tables 4.2.6.8 and 6.1.1.4'
P P 0.1023 0.0942 'International Tables Vol C Tables 4.2.6.8 and 6.1.1.4'
O O 0.0106 0.0060 'International Tables Vol C Tables 4.2.6.8 and 6.1.1.4'
Cu Cu 0.3201 1.2651 'International Tables Vol C Tables 4.2.6.8 and 6.1.1.4'
Cl Cl 0.1484 0.1585 'International Tables Vol C Tables 4.2.6.8 and 6.1.1.4'

loop_
_geom_angle_atom_site_label_1
_geom_angle_atom_site_label_2
_geom_angle_atom_site_label_3
_geom_angle
O11 Cu1 P4 106.7(15)
O4 Cu1 P4 111.14(11)
O11 Cu1 P1 112.5(15)
O4 Cu1 P1 108.18(11)
P4 Cu1 P1 140.68(3)
O3 Cu2 P3 117.18(12)
O12 Cu2 P3 120.1(14)
O3 Cu2 P2 102.29(11)
O12 Cu2 P2 99.5(13)
P3 Cu2 P2 139.40(3)
C7 P1 C1 106.77(13)
C7 P1 C13 103.24(13)
C1 P1 C13 102.01(13)
C7 P1 Cu1 126.70(10)
C1 P1 Cu1 109.80(9)
C13 P1 Cu1 105.47(9)
C23 P2 C17 104.29(13)
C23 P2 C29 104.49(13)
C17 P2 C29 103.08(12)
C23 P2 Cu2 119.37(9)
C17 P2 Cu2 108.59(9)
C29 P2 Cu2 115.33(9)
C35 P3 C41 107.06(13)
C35 P3 C47 102.80(12)
C41 P3 C47 105.49(13)
C35 P3 Cu2 116.48(9)
C41 P3 Cu2 116.44(9)
C47 P3 Cu2 107.16(9)
C63 P4 C57 103.66(12)
C63 P4 C51 102.76(12)
C57 P4 C51 104.49(12)
C63 P4 Cu1 111.99(9)
C57 P4 Cu1 119.56(9)
C51 P4 Cu1 112.66(9)
C18 O1 C70 124.7(2)
C52 O2 C69 118.23(19)
C2 C1 C6 119.2(3)
C2 C1 P1 117.9(2)
C6 C1 P1 122.7(2)
C3 C2 C1 120.8(3)
C3 C2 H2 119.6
C1 C2 H2 119.6
C2 C3 C4 119.5(3)
C2 C3 H3 120.2
C4 C3 H3 120.2
C5 C4 C3 120.1(3)
C5 C4 H4 119.9
C3 C4 H4 119.9
C4 C5 C6 120.4(3)
C4 C5 H5 119.8
C6 C5 H5 119.8
C5 C6 C1 120.0(3)
C5 C6 H6 120.0
C1 C6 H6 120.0
C8 C7 C12 119.3(3)
C8 C7 P1 117.8(2)
C12 C7 P1 122.9(2)
C7 C8 C9 120.5(3)
C7 C8 H8 119.8
C9 C8 H8 119.8
C10 C9 C8 119.7(3)
C10 C9 H9 120.2
C8 C9 H9 120.2
C11 C10 C9 120.3(3)
C11 C10 H10 119.9
C9 C10 H10 119.9
C10 C11 C12 120.2(3)
C10 C11 H11 119.9
C12 C11 H11 119.9
C7 C12 C11 120.1(3)
C7 C12 H12 120.0
C11 C12 H12 120.0
C18 C13 C14 119.8(2)
C18 C13 P1 113.83(19)
C14 C13 P1 126.1(2)
C13 C14 C15 120.5(3)
C13 C14 H14 119.7
C15 C14 H14 119.7
C16 C15 C14 118.1(2)
C16 C15 C19 119.6(3)
C14 C15 C19 122.2(3)
C15 C16 C17 122.8(3)
C15 C16 H16 118.6
C17 C16 H16 118.6
C16 C17 C18 117.3(2)
C16 C17 P2 123.0(2)
C18 C17 P2 119.3(2)
O1 C18 C13 114.1(2)
O1 C18 C17 123.5(2)
C13 C18 C17 121.4(2)
C21 C19 C20 112.3(4)
C21 C19 C15 109.0(3)
C20 C19 C15 112.0(3)
C21 C19 C22 108.2(3)
C20 C19 C22 106.1(3)
C15 C19 C22 109.1(3)
C19 C20 H20A 109.5
C19 C20 H20B 109.5
H20A C20 H20B 109.5
C19 C20 H20C 109.5
H20A C20 H20C 109.5
H20B C20 H20C 109.5
C19 C21 H21A 109.5
C19 C21 H21B 109.5
H21A C21 H21B 109.5
C19 C21 H21C 109.5
H21A C21 H21C 109.5
H21B C21 H21C 109.5
C19 C22 H22A 109.5
C19 C22 H22B 109.5
H22A C22 H22B 109.5
C19 C22 H22C 109.5
H22A C22 H22C 109.5
H22B C22 H22C 109.5
C28 C23 C24 118.8(3)
C28 C23 P2 118.4(2)
C24 C23 P2 122.7(2)
C25 C24 C23 120.0(3)
C25 C24 H24 120.0
C23 C24 H24 120.0
C26 C25 C24 120.7(3)
C26 C25 H25 119.7
C24 C25 H25 119.7
C27 C26 C25 119.4(3)
C27 C26 H26 120.3
C25 C26 H26 120.3
C26 C27 C28 120.5(3)
C26 C27 H27 119.8
C28 C27 H27 119.8
C27 C28 C23 120.6(3)
C27 C28 H28 119.7
C23 C28 H28 119.7
C34 C29 C30 119.0(3)
C34 C29 P2 118.1(2)
C30 C29 P2 122.9(2)
C29 C30 C31 120.4(3)
C29 C30 H30 119.8
C31 C30 H30 119.8
C32 C31 C30 120.3(3)
C32 C31 H31 119.8
C30 C31 H31 119.8
C31 C32 C33 119.6(3)
C31 C32 H32 120.2
C33 C32 H32 120.2
C32 C33 C34 120.7(4)
C32 C33 H33 119.7
C34 C33 H33 119.7
C33 C34 C29 119.9(3)
C33 C34 H34 120.0
C29 C34 H34 120.0
C36 C35 C40 119.3(3)
C36 C35 P3 116.7(2)
C40 C35 P3 123.8(2)
C37 C36 C35 120.6(3)
C37 C36 H36 119.7
C35 C36 H36 119.7
C38 C37 C36 119.9(3)
C38 C37 H37 120.0
C36 C37 H37 120.0
C37 C38 C39 119.7(3)
C37 C38 H38 120.2
C39 C38 H38 120.2
C40 C39 C38 120.9(3)
C40 C39 H39 119.6
C38 C39 H39 119.6
C39 C40 C35 119.6(3)
C39 C40 H40 120.2
C35 C40 H40 120.2
C46 C41 C42 119.5(3)
C46 C41 P3 121.5(2)
C42 C41 P3 118.6(2)
C43 C42 C41 120.3(3)
C43 C42 H42 119.9
C41 C42 H42 119.9
C44 C43 C42 119.7(3)
C44 C43 H43 120.2
C42 C43 H43 120.2
C45 C44 C43 120.4(3)
C45 C44 H44 119.8
C43 C44 H44 119.8
C44 C45 C46 120.2(3)
C44 C45 H45 119.9
C46 C45 H45 119.9
C45 C46 C41 119.9(3)
C45 C46 H46 120.0
C41 C46 H46 120.0
C52 C47 C48 118.9(2)
C52 C47 P3 116.39(19)
C48 C47 P3 124.4(2)
C47 C48 C49 121.6(3)
C47 C48 H48 119.2
C49 C48 H48 119.2
C50 C49 C48 117.3(2)
C50 C49 C53 120.6(2)
C48 C49 C53 122.1(3)
C49 C50 C51 123.0(3)
C49 C50 H50 118.5
C51 C50 H50 118.5
C52 C51 C50 117.2(2)
C52 C51 P4 120.6(2)
C50 C51 P4 121.8(2)
O2 C52 C47 117.0(2)
O2 C52 C51 121.1(2)
C47 C52 C51 121.7(2)
C55' C53 C56' 115.2(5)
C55 C53 C54 114.2(4)
C55' C53 C49 115.1(4)
C55 C53 C49 110.5(3)
C56' C53 C49 109.7(5)
C54 C53 C49 114.7(3)
C55' C53 C54' 106.2(4)
C56' C53 C54' 105.9(5)
C49 C53 C54' 103.6(4)
C55 C53 C56 105.5(4)
C54 C53 C56 103.9(3)
C49 C53 C56 107.1(3)
C53 C54 H54A 109.1
C53 C54 H54B 110.2
H54A C54 H54B 109.5
C53 C54 H54C 109.2
H54A C54 H54C 109.5
H54B C54 H54C 109.5
C53 C55 H55A 107.2
C53 C55 H55B 110.3
H55A C55 H55B 109.5
C53 C55 H55C 110.8
H55A C55 H55C 109.5
H55B C55 H55C 109.5
C53 C56 H56A 109.0
C53 C56 H56B 109.0
H56A C56 H56B 109.5
C53 C56 H56C 110.3
H56A C56 H56C 109.5
H56B C56 H56C 109.5
C53 C54' H54D 109.9
C53 C54' H54E 108.0
H54D C54' H54E 109.5
C53 C54' H54F 110.5
H54D C54' H54F 109.5
H54E C54' H54F 109.5
C53 C55' H55D 109.8
C53 C55' H55E 108.2
H55D C55' H55E 109.5
C53 C55' H55F 110.4
H55D C55' H55F 109.5
H55E C55' H55F 109.5
C53 C56' H56D 107.2
C53 C56' H56E 109.6
H56D C56' H56E 109.5
C53 C56' H56F 111.5
H56D C56' H56F 109.5
H56E C56' H56F 109.5
C58 C57 C62 119.3(3)
C58 C57 P4 121.9(2)
C62 C57 P4 118.8(2)
C57 C58 C59 119.5(3)
C57 C58 H58 120.2
C59 C58 H58 120.2
C60 C59 C58 120.8(3)
C60 C59 H59 119.6
C58 C59 H59 119.6
C59 C60 C61 119.9(3)
C59 C60 H60 120.0
C61 C60 H60 120.0
C62 C61 C60 120.0(3)
C62 C61 H61 120.0
C60 C61 H61 120.0
C61 C62 C57 120.5(3)
C61 C62 H62 119.7
C57 C62 H62 119.7
C68 C63 C64 119.3(3)
C68 C63 P4 117.3(2)
C64 C63 P4 123.3(2)
C65 C64 C63 120.3(3)
C65 C64 H64 119.8
C63 C64 H64 119.8
C66 C65 C64 120.0(3)
C66 C65 H65 120.0
C64 C65 H65 120.0
C65 C66 C67 120.2(3)
C65 C66 H66 119.9
C67 C66 H66 119.9
C66 C67 C68 120.0(3)
C66 C67 H67 120.0
C68 C67 H67 120.0
C63 C68 C67 120.1(3)
C63 C68 H68 119.9
C67 C68 H68 119.9
O2 C69 C70 104.3(2)
O2 C69 H69A 110.9
C70 C69 H69A 110.9
O2 C69 H69B 110.9
C70 C69 H69B 110.9
H69A C69 H69B 108.9
O1 C70 C69 103.3(2)
O1 C70 H70A 111.1
C69 C70 H70A 111.1
O1 C70 H70B 111.1
C69 C70 H70B 111.1
H70A C70 H70B 109.1
O4 C71 O3 128.3(3)
O4 C71 C72 115.2(3)
O3 C71 C72 116.3(3)
C73 C72 C77 117.6(3)
C73 C72 C71 122.3(3)
C77 C72 C71 120.2(3)
C72 C73 C74 120.5(4)
C72 C73 H73 119.8
C74 C73 H73 119.8
C75 C74 C73 120.4(4)
C75 C74 H74 119.8
C73 C74 H74 119.8
C74 C75 C76 121.0(4)
C74 C75 H75 119.5
C76 C75 H75 119.5
C77 C76 C75 119.2(4)
C77 C76 H76 120.4
C75 C76 H76 120.4
C76 C77 C72 121.3(4)
C76 C77 H77 119.4
C72 C77 H77 119.4
C71 O3 Cu2 140.5(3)
C71 O4 Cu1 144.5(3)
O12 Cl2 O9 109.7(9)
O12 Cl2 O11 109.6(9)
O9 Cl2 O11 109.6(9)
O12 Cl2 O10 109.4(9)
O9 Cl2 O10 109.3(8)
O11 Cl2 O10 109.2(9)
Cl2 O11 Cu1 148(2)
Cl2 O12 Cu2 135(2)
O7 Cl1 O5 110.4(4)
O7 Cl1 O8 111.2(4)
O5 Cl1 O8 108.3(4)
O7 Cl1 O6 107.1(4)
O5 Cl1 O6 108.4(4)
O8 Cl1 O6 111.4(4)
O6' Cl1' O7' 110.5(6)
O6' Cl1' O5' 111.7(6)
O7' Cl1' O5' 109.9(6)
O6' Cl1' O8' 108.3(6)
O7' Cl1' O8' 109.6(6)
O5' Cl1' O8' 106.8(5)

loop_
_geom_bond_atom_site_label_1
_geom_bond_atom_site_label_2
_geom_bond_distance
Cu1 O11 2.008(19)
Cu1 O4 2.041(3)
Cu1 P4 2.2538(8)
Cu1 P1 2.2886(8)
Cu2 O3 2.030(3)
Cu2 O12 2.05(2)
Cu2 P3 2.2366(8)
Cu2 P2 2.2509(8)
P1 C7 1.821(3)
P1 C1 1.825(3)
P1 C13 1.826(3)
P2 C23 1.822(3)
P2 C17 1.828(3)
P2 C29 1.829(3)
P3 C35 1.818(3)
P3 C41 1.822(3)
P3 C47 1.832(3)
P4 C63 1.826(3)
P4 C57 1.830(3)
P4 C51 1.835(3)
O1 C18 1.381(3)
O1 C70 1.436(3)
O2 C52 1.381(3)
O2 C69 1.441(3)
C1 C2 1.389(4)
C1 C6 1.394(4)
C2 C3 1.384(4)
C2 H2 0.9300
C3 C4 1.388(5)
C3 H3 0.9300
C4 C5 1.379(5)
C4 H4 0.9300
C5 C6 1.386(4)
C5 H5 0.9300
C6 H6 0.9300
C7 C8 1.383(4)
C7 C12 1.387(4)
C8 C9 1.387(5)
C8 H8 0.9300
C9 C10 1.383(5)
C9 H9 0.9300
C10 C11 1.368(5)
C10 H10 0.9300
C11 C12 1.390(5)
C11 H11 0.9300
C12 H12 0.9300
C13 C18 1.386(4)
C13 C14 1.392(4)
C14 C15 1.394(4)
C14 H14 0.9300
C15 C16 1.392(4)
C15 C19 1.539(4)
C16 C17 1.395(4)
C16 H16 0.9300
C17 C18 1.395(4)
C19 C21 1.490(5)
C19 C20 1.528(5)
C19 C22 1.551(5)
C20 H20A 0.9600
C20 H20B 0.9600
C20 H20C 0.9600
C21 H21A 0.9600
C21 H21B 0.9600
C21 H21C 0.9600
C22 H22A 0.9600
C22 H22B 0.9600
C22 H22C 0.9600
C23 C28 1.389(4)
C23 C24 1.393(4)
C24 C25 1.385(4)
C24 H24 0.9300
C25 C26 1.382(5)
C25 H25 0.9300
C26 C27 1.374(5)
C26 H26 0.9300
C27 C28 1.382(4)
C27 H27 0.9300
C28 H28 0.9300
C29 C34 1.380(4)
C29 C30 1.381(4)
C30 C31 1.388(4)
C30 H30 0.9300
C31 C32 1.357(5)
C31 H31 0.9300
C32 C33 1.377(6)
C32 H32 0.9300
C33 C34 1.380(5)
C33 H33 0.9300
C34 H34 0.9300
C35 C36 1.388(4)
C35 C40 1.396(4)
C36 C37 1.386(4)
C36 H36 0.9300
C37 C38 1.382(4)
C37 H37 0.9300
C38 C39 1.384(4)
C38 H38 0.9300
C39 C40 1.381(4)
C39 H39 0.9300
C40 H40 0.9300
C41 C46 1.393(4)
C41 C42 1.395(4)
C42 C43 1.386(4)
C42 H42 0.9300
C43 C44 1.386(5)
C43 H43 0.9300
C44 C45 1.382(5)
C44 H44 0.9300
C45 C46 1.385(4)
C45 H45 0.9300
C46 H46 0.9300
C47 C52 1.387(4)
C47 C48 1.394(4)
C48 C49 1.395(4)
C48 H48 0.9300
C49 C50 1.392(4)
C49 C53 1.527(4)
C50 C51 1.398(4)
C50 H50 0.9300
C51 C52 1.394(4)
C53 C55' 1.487(6)
C53 C55 1.491(5)
C53 C56' 1.496(6)
C53 C54 1.506(5)
C53 C54' 1.602(6)
C53 C56 1.617(5)
C54 H54A 0.9599
C54 H54B 0.9599
C54 H54C 0.9601
C55 H55A 0.9600
C55 H55B 0.9602
C55 H55C 0.9598
C56 H56A 0.9600
C56 H56B 0.9599
C56 H56C 0.9601
C54' H54D 0.9601
C54' H54E 0.9600
C54' H54F 0.9599
C55' H55D 0.9600
C55' H55E 0.9600
C55' H55F 0.9600
C56' H56D 0.9600
C56' H56E 0.9600
C56' H56F 0.9600
C57 C58 1.383(4)
C57 C62 1.396(4)
C58 C59 1.399(4)
C58 H58 0.9300
C59 C60 1.369(5)
C59 H59 0.9300
C60 C61 1.383(5)
C60 H60 0.9300
C61 C62 1.382(4)
C61 H61 0.9300
C62 H62 0.9300
C63 C68 1.387(4)
C63 C64 1.390(4)
C64 C65 1.389(4)
C64 H64 0.9300
C65 C66 1.379(5)
C65 H65 0.9300
C66 C67 1.380(5)
C66 H66 0.9300
C67 C68 1.392(4)
C67 H67 0.9300
C68 H68 0.9300
C69 C70 1.511(4)
C69 H69A 0.9700
C69 H69B 0.9700
C70 H70A 0.9700
C70 H70B 0.9700
C71 O4 1.251(4)
C71 O3 1.254(5)
C71 C72 1.501(4)
C72 C73 1.374(5)
C72 C77 1.392(5)
C73 C74 1.401(6)
C73 H73 0.9300
C74 C75 1.323(6)
C74 H74 0.9300
C75 C76 1.376(6)
C75 H75 0.9300
C76 C77 1.372(5)
C76 H76 0.9300
C77 H77 0.9300
Cl2 O12 1.438(9)
Cl2 O9 1.438(9)
Cl2 O11 1.439(9)
Cl2 O10 1.443(9)
Cl1 O7 1.380(5)
Cl1 O5 1.401(5)
Cl1 O8 1.402(4)
Cl1 O6 1.409(5)
Cl1' O6' 1.396(8)
Cl1' O7' 1.403(8)
Cl1' O5' 1.410(8)
Cl1' O8' 1.445(8)

loop_
_geom_torsion_atom_site_label_1
_geom_torsion_atom_site_label_2
_geom_torsion_atom_site_label_3
_geom_torsion_atom_site_label_4
_geom_torsion
C7 P1 C1 C2 -102.2(2)
C13 P1 C1 C2 149.8(2)
Cu1 P1 C1 C2 38.3(2)
C7 P1 C1 C6 83.7(3)
C13 P1 C1 C6 -24.3(3)
Cu1 P1 C1 C6 -135.8(2)
C6 C1 C2 C3 0.5(4)
P1 C1 C2 C3 -173.8(2)
C1 C2 C3 C4 0.1(5)
C2 C3 C4 C5 -0.7(5)
C3 C4 C5 C6 0.7(5)
C4 C5 C6 C1 -0.1(5)
C2 C1 C6 C5 -0.6(4)
P1 C1 C6 C5 173.5(2)
C1 P1 C7 C8 158.8(2)
C13 P1 C7 C8 -94.1(2)
Cu1 P1 C7 C8 27.1(3)
C1 P1 C7 C12 -22.7(3)
C13 P1 C7 C12 84.4(3)
Cu1 P1 C7 C12 -154.4(2)
C12 C7 C8 C9 1.3(4)
P1 C7 C8 C9 179.8(3)
C7 C8 C9 C10 -0.7(5)
C8 C9 C10 C11 0.1(5)
C9 C10 C11 C12 0.0(5)
C8 C7 C12 C11 -1.2(4)
P1 C7 C12 C11 -179.7(2)
C10 C11 C12 C7 0.6(5)
C7 P1 C13 C18 177.3(2)
C1 P1 C13 C18 -72.0(2)
Cu1 P1 C13 C18 42.7(2)
C7 P1 C13 C14 2.8(3)
C1 P1 C13 C14 113.5(3)
Cu1 P1 C13 C14 -131.8(2)
C18 C13 C14 C15 -0.2(4)
P1 C13 C14 C15 174.0(2)
C13 C14 C15 C16 -0.7(4)
C13 C14 C15 C19 -178.7(3)
C14 C15 C16 C17 -0.2(4)
C19 C15 C16 C17 177.8(3)
C15 C16 C17 C18 2.1(4)
C15 C16 C17 P2 -170.2(2)
C23 P2 C17 C16 -98.9(2)
C29 P2 C17 C16 10.0(3)
Cu2 P2 C17 C16 132.8(2)
C23 P2 C17 C18 89.0(2)
C29 P2 C17 C18 -162.0(2)
Cu2 P2 C17 C18 -39.2(2)
C70 O1 C18 C13 123.5(3)
C70 O1 C18 C17 -67.5(4)
C14 C13 C18 O1 171.4(2)
P1 C13 C18 O1 -3.5(3)
C14 C13 C18 C17 2.1(4)
P1 C13 C18 C17 -172.8(2)
C16 C17 C18 O1 -171.2(2)
P2 C17 C18 O1 1.3(4)
C16 C17 C18 C13 -3.0(4)
P2 C17 C18 C13 169.6(2)
C16 C15 C19 C21 61.0(4)
C14 C15 C19 C21 -121.1(4)
C16 C15 C19 C20 -174.1(3)
C14 C15 C19 C20 3.9(5)
C16 C15 C19 C22 -56.9(4)
C14 C15 C19 C22 121.0(3)
C17 P2 C23 C28 -158.8(2)
C29 P2 C23 C28 93.3(2)
Cu2 P2 C23 C28 -37.4(3)
C17 P2 C23 C24 17.8(3)
C29 P2 C23 C24 -90.1(3)
Cu2 P2 C23 C24 139.2(2)
C28 C23 C24 C25 -1.4(4)
P2 C23 C24 C25 -177.9(2)
C23 C24 C25 C26 0.7(5)
C24 C25 C26 C27 0.4(5)
C25 C26 C27 C28 -1.0(5)
C26 C27 C28 C23 0.3(5)
C24 C23 C28 C27 0.9(4)
P2 C23 C28 C27 177.5(2)
C23 P2 C29 C34 -157.7(3)
C17 P2 C29 C34 93.5(3)
Cu2 P2 C29 C34 -24.7(3)
C23 P2 C29 C30 24.4(3)
C17 P2 C29 C30 -84.3(3)
Cu2 P2 C29 C30 157.5(2)
C34 C29 C30 C31 -0.7(5)
P2 C29 C30 C31 177.1(2)
C29 C30 C31 C32 0.2(5)
C30 C31 C32 C33 -0.2(6)
C31 C32 C33 C34 0.8(7)
C32 C33 C34 C29 -1.3(7)
C30 C29 C34 C33 1.3(6)
P2 C29 C34 C33 -176.7(4)
C41 P3 C35 C36 157.3(2)
C47 P3 C35 C36 -91.8(2)
Cu2 P3 C35 C36 25.0(2)
C41 P3 C35 C40 -26.6(3)
C47 P3 C35 C40 84.2(2)
Cu2 P3 C35 C40 -158.9(2)
C40 C35 C36 C37 -2.0(4)
P3 C35 C36 C37 174.3(2)
C35 C36 C37 C38 0.3(4)
C36 C37 C38 C39 1.6(4)
C37 C38 C39 C40 -1.7(4)
C38 C39 C40 C35 -0.1(4)
C36 C35 C40 C39 1.9(4)
P3 C35 C40 C39 -174.1(2)
C35 P3 C41 C46 125.6(2)
C47 P3 C41 C46 16.6(3)
Cu2 P3 C41 C46 -102.1(2)
C35 P3 C41 C42 -61.7(2)
C47 P3 C41 C42 -170.7(2)
Cu2 P3 C41 C42 70.7(2)
C46 C41 C42 C43 0.7(4)
P3 C41 C42 C43 -172.2(2)
C41 C42 C43 C44 0.7(5)
C42 C43 C44 C45 -1.7(5)
C43 C44 C45 C46 1.2(5)
C44 C45 C46 C41 0.2(5)
C42 C41 C46 C45 -1.2(5)
P3 C41 C46 C45 171.5(3)
C35 P3 C47 C52 145.8(2)
C41 P3 C47 C52 -102.1(2)
Cu2 P3 C47 C52 22.5(2)
C35 P3 C47 C48 -27.6(3)
C41 P3 C47 C48 84.4(3)
Cu2 P3 C47 C48 -150.9(2)
C52 C47 C48 C49 -1.7(4)
P3 C47 C48 C49 171.5(2)
C47 C48 C49 C50 -2.8(4)
C47 C48 C49 C53 178.1(3)
C48 C49 C50 C51 2.5(4)
C53 C49 C50 C51 -178.4(3)
C49 C50 C51 C52 2.3(4)
C49 C50 C51 P4 -170.7(2)
C63 P4 C51 C52 -143.7(2)
C57 P4 C51 C52 108.3(2)
Cu1 P4 C51 C52 -23.0(2)
C63 P4 C51 C50 29.1(2)
C57 P4 C51 C50 -78.9(2)
Cu1 P4 C51 C50 149.8(2)
C69 O2 C52 C47 114.5(3)
C69 O2 C52 C51 -71.8(3)
C48 C47 C52 O2 -179.5(2)
P3 C47 C52 O2 6.7(3)
C48 C47 C52 C51 6.8(4)
P3 C47 C52 C51 -167.0(2)
C50 C51 C52 O2 179.5(2)
P4 C51 C52 O2 -7.3(3)
C50 C51 C52 C47 -7.0(4)
P4 C51 C52 C47 166.1(2)
C50 C49 C53 C55' 6.6(6)
C48 C49 C53 C55' -174.3(5)
C50 C49 C53 C55 58.1(5)
C48 C49 C53 C55 -122.8(4)
C50 C49 C53 C56' -125.2(5)
C48 C49 C53 C56' 53.9(6)
C50 C49 C53 C54 -171.0(4)
C48 C49 C53 C54 8.1(5)
C50 C49 C53 C54' 122.1(5)
C48 C49 C53 C54' -58.8(5)
C50 C49 C53 C56 -56.3(4)
C48 C49 C53 C56 122.8(4)
C63 P4 C57 C58 -116.6(2)
C51 P4 C57 C58 -9.2(3)
Cu1 P4 C57 C58 117.9(2)
C63 P4 C57 C62 64.8(2)
C51 P4 C57 C62 172.2(2)
Cu1 P4 C57 C62 -60.7(2)
C62 C57 C58 C59 0.2(4)
P4 C57 C58 C59 -178.4(2)
C57 C58 C59 C60 -1.1(5)
C58 C59 C60 C61 1.4(5)
C59 C60 C61 C62 -0.6(5)
C60 C61 C62 C57 -0.3(4)
C58 C57 C62 C61 0.5(4)
P4 C57 C62 C61 179.2(2)
C57 P4 C63 C68 -160.2(2)
C51 P4 C63 C68 91.2(2)
Cu1 P4 C63 C68 -30.0(2)
C57 P4 C63 C64 20.2(3)
C51 P4 C63 C64 -88.4(2)
Cu1 P4 C63 C64 150.5(2)
C68 C63 C64 C65 0.6(4)
P4 C63 C64 C65 -179.9(2)
C63 C64 C65 C66 0.1(5)
C64 C65 C66 C67 -1.0(5)
C65 C66 C67 C68 1.2(5)
C64 C63 C68 C67 -0.3(4)
P4 C63 C68 C67 -179.9(2)
C66 C67 C68 C63 -0.6(4)
C52 O2 C69 C70 -174.5(2)
C18 O1 C70 C69 176.7(2)
O2 C69 C70 O1 -43.7(3)
O4 C71 C72 C73 -13.2(5)
O3 C71 C72 C73 163.2(4)
O4 C71 C72 C77 166.3(4)
O3 C71 C72 C77 -17.3(5)
C77 C72 C73 C74 -1.0(6)
C71 C72 C73 C74 178.6(4)
C72 C73 C74 C75 0.6(7)
C73 C74 C75 C76 -0.6(7)
C74 C75 C76 C77 0.9(7)
C75 C76 C77 C72 -1.3(6)
C73 C72 C77 C76 1.3(6)
C71 C72 C77 C76 -178.2(4)
O4 C71 O3 Cu2 44.3(7)
C72 C71 O3 Cu2 -131.5(3)
O3 C71 O4 Cu1 -55.8(8)
C72 C71 O4 Cu1 120.1(4)
O12 Cl2 O11 Cu1 56(7)
O9 Cl2 O11 Cu1 -65(7)
O10 Cl2 O11 Cu1 176(6)
O9 Cl2 O12 Cu2 42(5)
O11 Cl2 O12 Cu2 -79(5)
O10 Cl2 O12 Cu2 162(4)
